data_7716188
loop_
_publ_author_name
'Ogawa, Naoki'
'Suzuki, Nobuhiro'
'Katsura, Yoshifumi'
'Minoura, Mao'
'Nakanishi, Waro'
'Hayashi, Satoko'

_publ_section_title
;
 Extremely stable system of 1-haloselanyl-anthraquinones: experimental and
 theoretical investigations.
;
_journal_issue 24
_journal_name_full 'Dalton transactions (Cambridge, England : 2003)'
_journal_page_first 10099
_journal_page_last 10112
_journal_paper_doi 10.1039/d4dt00760c
_journal_volume 53
_journal_year 2024
_chemical_formula_sum 'C14 H7 Br O2 Se'
_chemical_formula_weight 366.07
_space_group_crystal_system triclinic
_space_group_IT_number 2
_space_group_name_Hall '-P 1'
_space_group_name_H-M_alt 'P -1'
_atom_sites_solution_hydrogens geom
_audit_creation_method SHELXL-2014/7
_audit_update_record
;
2024-05-09 deposited with the CCDC.	2024-05-14 downloaded from the CCDC.
;
_cell_angle_alpha 72.824(19)
_cell_angle_beta 86.44(2)
_cell_angle_gamma 65.249(14)
_cell_formula_units_Z 2
_cell_length_a 7.163(3)
_cell_length_b 7.945(2)
_cell_length_c 11.682(4)
_cell_measurement_temperature 293(2)
_cell_volume 575.4(4)
_computing_structure_refinement 'SHELXL-2014/7 (Sheldrick, 2014)'
_diffrn_ambient_temperature 100(2)
_diffrn_measured_fraction_theta_full 0.919
_diffrn_measured_fraction_theta_max 0.910
_diffrn_radiation_type MoK\a
_diffrn_radiation_wavelength 0.71069
_diffrn_reflns_av_R_equivalents 0.0280
_diffrn_reflns_av_unetI/netI 0.2505
_diffrn_reflns_Laue_measured_fraction_full 0.919
_diffrn_reflns_Laue_measured_fraction_max 0.910
_diffrn_reflns_limit_h_max 9
_diffrn_reflns_limit_h_min -9
_diffrn_reflns_limit_k_max 9
_diffrn_reflns_limit_k_min -10
_diffrn_reflns_limit_l_max 15
_diffrn_reflns_limit_l_min -14
_diffrn_reflns_number 4207
_diffrn_reflns_point_group_measured_fraction_full 0.919
_diffrn_reflns_point_group_measured_fraction_max 0.910
_diffrn_reflns_theta_full 25.240
_diffrn_reflns_theta_max 27.545
_diffrn_reflns_theta_min 3.428
_exptl_absorpt_coefficient_mu 6.723
_exptl_crystal_density_diffrn 2.113
_exptl_crystal_F_000 352
_exptl_crystal_size_max 0.100
_exptl_crystal_size_mid 0.100
_exptl_crystal_size_min 0.100
_refine_diff_density_max 0.774
_refine_diff_density_min -0.901
_refine_diff_density_rms 0.113
_refine_ls_extinction_method none
_refine_ls_goodness_of_fit_ref 0.534
_refine_ls_hydrogen_treatment constr
_refine_ls_matrix_type full
_refine_ls_number_parameters 163
_refine_ls_number_reflns 2428
_refine_ls_number_restraints 0
_refine_ls_restrained_S_all 0.534
_refine_ls_R_factor_all 0.0374
_refine_ls_R_factor_gt 0.0322
_refine_ls_shift/su_max 0.001
_refine_ls_shift/su_mean 0.000
_refine_ls_structure_factor_coef Fsqd
_refine_ls_weighting_details 'w=1/[\s^2^(Fo^2^)+(0.1000P)^2^] where P=(Fo^2^+2Fc^2^)/3'
_refine_ls_weighting_scheme calc
_refine_ls_wR_factor_gt 0.0911
_refine_ls_wR_factor_ref 0.0938
_reflns_Friedel_coverage 0.000
_reflns_number_gt 1586
_reflns_number_total 2428
_reflns_threshold_expression 'I > 2\s(I)'
_cod_data_source_file d4dt00760c2.cif
_cod_data_source_block 2_1-AnqSeBr
_cod_depositor_comments 'Adding full bibliography for 7716186--7716189.cif.'
_cod_database_code 7716188
_shelx_shelxl_version_number 2014/7
_shelx_space_group_comment
;
The symmetry employed for this shelxl refinement is uniquely defined
by the following loop, which should always be used as a source of
symmetry information in preference to the above space-group names.
They are only intended as comments.
;
_shelx_estimated_absorpt_t_min 0.553
_shelx_estimated_absorpt_t_max 0.553

loop_
_space_group_symop_operation_xyz
'x, y, z'
'-x, -y, -z'

loop_
_atom_site_label
_atom_site_type_symbol
_atom_site_fract_x
_atom_site_fract_y
_atom_site_fract_z
_atom_site_U_iso_or_equiv
_atom_site_adp_type
_atom_site_occupancy
_atom_site_site_symmetry_order
_atom_site_calc_flag
_atom_site_refinement_flags_posn
_atom_site_refinement_flags_adp
_atom_site_refinement_flags_occupancy
_atom_site_disorder_assembly
_atom_site_disorder_group
Br1 Br 0.36411(4) 0.09140(4) 0.86325(2) 0.01666(13) Uani 1 1 d . . . . .
Se1 Se 0.31730(4) 0.15582(3) 0.65096(2) 0.01134(13) Uani 1 1 d . . . . .
O1 O 0.2716(3) 0.2303(3) 0.44738(16) 0.0113(4) Uani 1 1 d . . . . .
O2 O 0.1428(3) 0.9731(3) 0.25944(18) 0.0190(4) Uani 1 1 d . . . . .
C1 C 0.2726(4) 0.4211(4) 0.6029(2) 0.0112(5) Uani 1 1 d . . . . .
C2 C 0.2712(4) 0.5245(4) 0.6814(2) 0.0139(5) Uani 1 1 d . . . . .
H1 H 0.2873 0.4663 0.7640 0.017 Uiso 1 1 calc R U . . .
C3 C 0.2452(4) 0.7176(4) 0.6335(2) 0.0142(5) Uani 1 1 d . . . . .
H2 H 0.2464 0.7862 0.6854 0.017 Uiso 1 1 calc R U . . .
C4 C 0.2180(4) 0.8088(4) 0.5111(2) 0.0129(5) Uani 1 1 d . . . . .
H3 H 0.1998 0.9373 0.4814 0.015 Uiso 1 1 calc R U . . .
C5 C 0.2181(4) 0.7066(4) 0.4327(2) 0.0097(5) Uani 1 1 d . . . . .
C6 C 0.1825(4) 0.8032(4) 0.3009(2) 0.0124(5) Uani 1 1 d . . . . .
C7 C 0.2021(4) 0.6792(4) 0.2217(2) 0.0121(5) Uani 1 1 d . . . . .
C8 C 0.1920(4) 0.7585(4) 0.0982(2) 0.0182(6) Uani 1 1 d . . . . .
H4 H 0.1745 0.8865 0.0656 0.022 Uiso 1 1 calc R U . . .
C9 C 0.2082(4) 0.6458(4) 0.0221(3) 0.0221(6) Uani 1 1 d . . . . .
H5 H 0.2029 0.6988 -0.0607 0.027 Uiso 1 1 calc R U . . .
C10 C 0.2320(5) 0.4578(4) 0.0699(3) 0.0224(6) Uani 1 1 d . . . . .
H6 H 0.2426 0.3832 0.0196 0.027 Uiso 1 1 calc R U . . .
C11 C 0.2403(4) 0.3786(4) 0.1943(2) 0.0121(5) Uani 1 1 d . . . . .
H7 H 0.2550 0.2515 0.2267 0.014 Uiso 1 1 calc R U . . .
C12 C 0.2268(4) 0.4878(4) 0.2692(2) 0.0132(5) Uani 1 1 d . . . . .
C13 C 0.2474(4) 0.4008(4) 0.4003(2) 0.0120(5) Uani 1 1 d . . . . .
C14 C 0.2437(4) 0.5135(4) 0.4793(2) 0.0112(5) Uani 1 1 d . . . . .

loop_
_atom_site_aniso_label
_atom_site_aniso_U_11
_atom_site_aniso_U_22
_atom_site_aniso_U_33
_atom_site_aniso_U_23
_atom_site_aniso_U_13
_atom_site_aniso_U_12
Br1 0.0192(2) 0.0162(2) 0.01035(18) 0.00126(13) 0.00144(12) -0.00698(14)
Se1 0.01288(19) 0.0083(2) 0.01111(18) 0.00021(13) 0.00118(12) -0.00499(14)
O1 0.0152(9) 0.0059(9) 0.0110(9) 0.0016(7) 0.0012(7) -0.0056(7)
O2 0.0229(11) 0.0121(9) 0.0190(10) 0.0019(8) 0.0024(8) -0.0091(8)
C1 0.0083(11) 0.0107(12) 0.0130(12) -0.0012(9) 0.0019(9) -0.0042(10)
C2 0.0134(12) 0.0146(12) 0.0129(12) -0.0011(10) 0.0031(10) -0.0073(10)
C3 0.0091(12) 0.0131(12) 0.0204(13) -0.0084(11) 0.0022(10) -0.0024(10)
C4 0.0054(11) 0.0060(12) 0.0241(14) -0.0060(11) 0.0041(10) 0.0010(10)
C5 0.0033(11) 0.0094(12) 0.0136(11) -0.0030(10) 0.0028(9) -0.0007(9)
C6 0.0079(11) 0.0127(12) 0.0144(12) 0.0005(10) 0.0003(9) -0.0052(10)
C7 0.0103(11) 0.0122(14) 0.0122(12) -0.0026(11) 0.0046(9) -0.0045(10)
C8 0.0167(13) 0.0148(14) 0.0165(13) 0.0029(11) -0.0004(10) -0.0050(11)
C9 0.0184(14) 0.0267(16) 0.0128(13) 0.0039(12) 0.0032(11) -0.0084(12)
C10 0.0268(15) 0.0245(15) 0.0168(14) -0.0100(11) 0.0043(11) -0.0096(13)
C11 0.0121(12) 0.0112(12) 0.0119(12) -0.0035(10) 0.0040(9) -0.0043(10)
C12 0.0122(12) 0.0152(13) 0.0129(12) -0.0003(10) -0.0015(9) -0.0088(11)
C13 0.0053(12) 0.0151(12) 0.0167(13) -0.0034(10) 0.0024(9) -0.0063(10)
C14 0.0060(11) 0.0102(12) 0.0134(12) -0.0008(10) 0.0002(9) -0.0013(10)

loop_
_atom_type_symbol
_atom_type_description
_atom_type_scat_dispersion_real
_atom_type_scat_dispersion_imag
_atom_type_scat_source
Br Br -0.2901 2.4595 'International Tables Vol C Tables 4.2.6.8 and 6.1.1.4'
Se Se -0.0929 2.2259 'International Tables Vol C Tables 4.2.6.8 and 6.1.1.4'
O O 0.0106 0.0060 'International Tables Vol C Tables 4.2.6.8 and 6.1.1.4'
C C 0.0033 0.0016 'International Tables Vol C Tables 4.2.6.8 and 6.1.1.4'
H H 0.0000 0.0000 'International Tables Vol C Tables 4.2.6.8 and 6.1.1.4'

loop_
_geom_angle_atom_site_label_1
_geom_angle_atom_site_label_2
_geom_angle_atom_site_label_3
_geom_angle
_geom_angle_site_symmetry_1
_geom_angle_site_symmetry_3
_geom_angle_publ_flag
C1 Se1 O1 79.39(9) . . ?
C1 Se1 Br1 98.16(8) . . ?
O1 Se1 Br1 177.55(4) . . ?
C13 O1 Se1 109.09(16) . . ?
C14 C1 C2 119.3(2) . . ?
C14 C1 Se1 115.86(18) . . ?
C2 C1 Se1 124.82(19) . . ?
C1 C2 C3 118.9(2) . . ?
C1 C2 H1 120.5 . . ?
C3 C2 H1 120.5 . . ?
C4 C3 C2 121.8(2) . . ?
C4 C3 H2 119.1 . . ?
C2 C3 H2 119.1 . . ?
C3 C4 C5 119.5(2) . . ?
C3 C4 H3 120.3 . . ?
C5 C4 H3 120.3 . . ?
C4 C5 C14 119.3(2) . . ?
C4 C5 C6 120.5(2) . . ?
C14 C5 C6 120.1(2) . . ?
O2 C6 C5 121.3(2) . . ?
O2 C6 C7 121.4(2) . . ?
C5 C6 C7 117.3(2) . . ?
C8 C7 C12 119.3(2) . . ?
C8 C7 C6 119.0(2) . . ?
C12 C7 C6 121.6(2) . . ?
C7 C8 C9 120.1(2) . . ?
C7 C8 H4 119.9 . . ?
C9 C8 H4 119.9 . . ?
C10 C9 C8 120.0(3) . . ?
C10 C9 H5 120.0 . . ?
C8 C9 H5 120.0 . . ?
C9 C10 C11 119.8(3) . . ?
C9 C10 H6 120.1 . . ?
C11 C10 H6 120.1 . . ?
C12 C11 C10 120.4(2) . . ?
C12 C11 H7 119.8 . . ?
C10 C11 H7 119.8 . . ?
C11 C12 C7 120.4(2) . . ?
C11 C12 C13 120.3(2) . . ?
C7 C12 C13 119.3(2) . . ?
O1 C13 C14 117.8(2) . . ?
O1 C13 C12 122.0(2) . . ?
C14 C13 C12 120.2(2) . . ?
C1 C14 C5 121.2(2) . . ?
C1 C14 C13 117.8(2) . . ?
C5 C14 C13 121.1(2) . . ?

loop_
_geom_bond_atom_site_label_1
_geom_bond_atom_site_label_2
_geom_bond_distance
_geom_bond_site_symmetry_2
_geom_bond_publ_flag
Br1 Se1 2.3947(9) . ?
Se1 C1 1.902(2) . ?
Se1 O1 2.284(2) . ?
O1 C13 1.242(3) . ?
O2 C6 1.203(3) . ?
C1 C14 1.396(3) . ?
C1 C2 1.398(3) . ?
C2 C3 1.403(3) . ?
C2 H1 0.9300 . ?
C3 C4 1.382(4) . ?
C3 H2 0.9300 . ?
C4 C5 1.392(3) . ?
C4 H3 0.9300 . ?
C5 C14 1.403(4) . ?
C5 C6 1.487(4) . ?
C6 C7 1.501(3) . ?
C7 C8 1.386(3) . ?
C7 C12 1.393(3) . ?
C8 C9 1.406(4) . ?
C8 H4 0.9300 . ?
C9 C10 1.370(4) . ?
C9 H5 0.9300 . ?
C10 C11 1.397(4) . ?
C10 H6 0.9300 . ?
C11 C12 1.376(3) . ?
C11 H7 0.9300 . ?
C12 C13 1.471(4) . ?
C13 C14 1.456(3) . ?

loop_
_geom_torsion_atom_site_label_1
_geom_torsion_atom_site_label_2
_geom_torsion_atom_site_label_3
_geom_torsion_atom_site_label_4
_geom_torsion
_geom_torsion_site_symmetry_1
_geom_torsion_site_symmetry_2
_geom_torsion_site_symmetry_3
_geom_torsion_site_symmetry_4
_geom_torsion_publ_flag
C14 C1 C2 C3 -1.4(4) . . . . ?
Se1 C1 C2 C3 177.23(19) . . . . ?
C1 C2 C3 C4 1.0(4) . . . . ?
C2 C3 C4 C5 -0.6(4) . . . . ?
C3 C4 C5 C14 0.6(4) . . . . ?
C3 C4 C5 C6 178.08(19) . . . . ?
C4 C5 C6 O2 -3.8(4) . . . . ?
C14 C5 C6 O2 173.6(3) . . . . ?
C4 C5 C6 C7 175.1(2) . . . . ?
C14 C5 C6 C7 -7.4(3) . . . . ?
O2 C6 C7 C8 5.8(4) . . . . ?
C5 C6 C7 C8 -173.2(2) . . . . ?
O2 C6 C7 C12 -173.2(3) . . . . ?
C5 C6 C7 C12 7.8(3) . . . . ?
C12 C7 C8 C9 -0.5(4) . . . . ?
C6 C7 C8 C9 -179.5(2) . . . . ?
C7 C8 C9 C10 0.6(4) . . . . ?
C8 C9 C10 C11 -0.1(4) . . . . ?
C9 C10 C11 C12 -0.7(4) . . . . ?
C10 C11 C12 C7 0.8(4) . . . . ?
C10 C11 C12 C13 -176.5(2) . . . . ?
C8 C7 C12 C11 -0.3(4) . . . . ?
C6 C7 C12 C11 178.7(2) . . . . ?
C8 C7 C12 C13 177.1(2) . . . . ?
C6 C7 C12 C13 -3.9(4) . . . . ?
Se1 O1 C13 C14 -2.7(3) . . . . ?
Se1 O1 C13 C12 176.23(17) . . . . ?
C11 C12 C13 O1 -2.0(4) . . . . ?
C7 C12 C13 O1 -179.4(2) . . . . ?
C11 C12 C13 C14 176.8(2) . . . . ?
C7 C12 C13 C14 -0.5(3) . . . . ?
C2 C1 C14 C5 1.4(4) . . . . ?
Se1 C1 C14 C5 -177.28(19) . . . . ?
C2 C1 C14 C13 179.6(2) . . . . ?
Se1 C1 C14 C13 0.9(3) . . . . ?
C4 C5 C14 C1 -1.1(4) . . . . ?
C6 C5 C14 C1 -178.5(2) . . . . ?
C4 C5 C14 C13 -179.2(2) . . . . ?
C6 C5 C14 C13 3.4(4) . . . . ?
O1 C13 C14 C1 1.5(3) . . . . ?
C12 C13 C14 C1 -177.39(19) . . . . ?
O1 C13 C14 C5 179.7(2) . . . . ?
C12 C13 C14 C5 0.8(4) . . . . ?
